data_7117029
loop_
_publ_author_name
'Junli Hou'
'Yang Chen'
'Dongmei Ma'
'Burghard Cordes'
'Jingyun Wang'
'Xin Wang'
'Fritz E. Kuhn'
'Hao Guo'
'Mingdong Zhou'

_publ_section_title
;
 Methyltrioxorhenium-catalyzed highly selective dihydroxylation of
 1,2-allenylic diphenyl phosphine oxides
;
_journal_name_full Chem.Commun.
_journal_page_first 7439
_journal_paper_doi 10.1039/C5cc01160D
_journal_volume 51
_journal_year 2015
_chemical_formula_sum 'C16 H17 O3 P'
_chemical_formula_weight 288.26
_chemical_name_systematic
; 
 ? 
;
_space_group_crystal_system monoclinic
_space_group_IT_number 4
_space_group_name_Hall 'P 2yb'
_space_group_name_H-M_alt 'P 1 21 1'
_symmetry_space_group_name_Hall 'P 2yb'
_symmetry_space_group_name_H-M 'P 1 21 1'
_atom_sites_solution_hydrogens mixed
_audit_creation_method SHELXL-2013
_audit_update_record
;
2014-12-22 deposited with the CCDC.
2015-03-12 downloaded from the CCDC.
;
_cell_angle_alpha 90
_cell_angle_beta 93.154(9)
_cell_angle_gamma 90
_cell_formula_units_Z 4
_cell_length_a 5.826(4)
_cell_length_b 17.749(10)
_cell_length_c 14.404(9)
_cell_measurement_reflns_used 1767
_cell_measurement_temperature 213(2)
_cell_measurement_theta_max 23.61
_cell_measurement_theta_min 2.70
_cell_volume 1487.2(16)
_computing_cell_refinement 'Bruker SAINT'
_computing_data_collection 'Bruker APEX2'
_computing_data_reduction 'Bruker SAINT'
_computing_molecular_graphics 'Bruker SHELXTL'
_computing_publication_material 'Bruker SHELXTL'
_computing_structure_refinement 'SHELXL-2013 (Sheldrick, 2013)'
_computing_structure_solution 'SHELXS-97 (Sheldrick, 2008)'
_diffrn_ambient_temperature 213(2)
_diffrn_measured_fraction_theta_full 0.986
_diffrn_measured_fraction_theta_max 0.988
_diffrn_measurement_device_type 'Bruker APEX-II CCD'
_diffrn_measurement_method '\f and \w scans'
_diffrn_radiation_type MoK\a
_diffrn_radiation_wavelength 0.71073
_diffrn_reflns_av_R_equivalents 0.0721
_diffrn_reflns_av_unetI/netI 0.1127
_diffrn_reflns_Laue_measured_fraction_full 0.986
_diffrn_reflns_Laue_measured_fraction_max 0.988
_diffrn_reflns_limit_h_max 6
_diffrn_reflns_limit_h_min -7
_diffrn_reflns_limit_k_max 22
_diffrn_reflns_limit_k_min -17
_diffrn_reflns_limit_l_max 18
_diffrn_reflns_limit_l_min -18
_diffrn_reflns_number 10019
_diffrn_reflns_point_group_measured_fraction_full 0.896
_diffrn_reflns_point_group_measured_fraction_max 0.886
_diffrn_reflns_theta_full 25.242
_diffrn_reflns_theta_max 27.000
_diffrn_reflns_theta_min 1.416
_exptl_absorpt_coefficient_mu 0.189
_exptl_absorpt_correction_T_max 0.746
_exptl_absorpt_correction_T_min 0.619
_exptl_absorpt_correction_type multi-scan
_exptl_absorpt_process_details sadabs
_exptl_crystal_colour colourless
_exptl_crystal_density_diffrn 1.288
_exptl_crystal_description prism
_exptl_crystal_F_000 608
_exptl_crystal_size_max 0.310
_exptl_crystal_size_mid 0.080
_exptl_crystal_size_min 0.070
_refine_diff_density_max 1.148
_refine_diff_density_min -0.508
_refine_diff_density_rms 0.111
_refine_ls_abs_structure_details
; 
 Flack x determined using 1283 quotients [(I+)-(I-)]/[(I+)+(I-)] 
 (Parsons and Flack (2004), Acta Cryst. A60, s61). 
;
_refine_ls_abs_structure_Flack -0.07(12)
_refine_ls_extinction_coef .
_refine_ls_extinction_method none
_refine_ls_goodness_of_fit_ref 1.061
_refine_ls_hydrogen_treatment mixed
_refine_ls_matrix_type full
_refine_ls_number_parameters 368
_refine_ls_number_reflns 5774
_refine_ls_number_restraints 3
_refine_ls_restrained_S_all 1.061
_refine_ls_R_factor_all 0.1365
_refine_ls_R_factor_gt 0.0962
_refine_ls_shift/su_max 0.003
_refine_ls_shift/su_mean 0.000
_refine_ls_structure_factor_coef Fsqd
_refine_ls_weighting_details
; 
 w=1/[\s^2^(Fo^2^)+(0.1005P)^2^+4.7285P] 
 where P=(Fo^2^+2Fc^2^)/3 
;
_refine_ls_weighting_scheme calc
_refine_ls_wR_factor_gt 0.2391
_refine_ls_wR_factor_ref 0.2647
_reflns_Friedel_coverage 0.735
_reflns_Friedel_fraction_full 0.799
_reflns_Friedel_fraction_max 0.777
_reflns_number_gt 3973
_reflns_number_total 5774
_reflns_threshold_expression 'I > 2\s(I)'
_cod_data_source_file c5cc01160d2.cif
_cod_data_source_block mo_41208a
_cod_original_cell_volume 1487.1(15)
_cod_database_code 7117029
_shelx_space_group_comment
; 
The symmetry employed for this shelxl refinement is uniquely defined 
by the following loop, which should always be used as a source of 
symmetry information in preference to the above space-group names. 
They are only intended as comments. 
;
_shelx_estimated_absorpt_t_min 0.944
_shelx_estimated_absorpt_t_max 0.987
_shelxl_version_number 2013-2

loop_
_space_group_symop_operation_xyz
'x, y, z'
'-x, y+1/2, -z'

loop_
_atom_site_label
_atom_site_type_symbol
_atom_site_fract_x
_atom_site_fract_y
_atom_site_fract_z
_atom_site_U_iso_or_equiv
_atom_site_adp_type
_atom_site_occupancy
_atom_site_site_symmetry_order
_atom_site_calc_flag
_atom_site_refinement_flags_posn
_atom_site_refinement_flags_adp
_atom_site_refinement_flags_occupancy
_atom_site_disorder_assembly
_atom_site_disorder_group
P1 P 0.6280(5) 0.61376(15) 0.53129(17) 0.0282(6) Uani 1 1 d . . . . .
O1 O 0.4003(13) 0.6398(5) 0.5628(6) 0.039(2) Uani 1 1 d . . . . .
O2 O 0.8347(18) 0.7584(5) 0.6169(7) 0.058(3) Uani 1 1 d . . . . .
O3 O 1.2437(16) 0.6448(5) 0.7399(5) 0.043(2) Uani 1 1 d D . . . .
C1 C 0.8742(18) 0.6245(6) 0.6131(7) 0.030(2) Uani 1 1 d . . . . .
H1A H 0.8536 0.5907 0.6658 0.036 Uiso 1 1 calc R U . . .
H1B H 1.0116 0.6077 0.5827 0.036 Uiso 1 1 calc R U . . .
C2 C 0.917(2) 0.7014(7) 0.6498(7) 0.038(3) Uani 1 1 d . . . . .
C3 C 1.085(3) 0.7042(8) 0.7377(9) 0.055(4) Uani 1 1 d . . . . .
H3A H 0.9906 0.6972 0.7921 0.066 Uiso 1 1 calc R U . . .
C4 C 1.199(4) 0.7784(10) 0.7495(13) 0.096(7) Uani 1 1 d . . . . .
H4A H 1.2986 0.7781 0.8057 0.144 Uiso 1 1 calc R U . . .
H4B H 1.0828 0.8173 0.7543 0.144 Uiso 1 1 calc R U . . .
H4C H 1.2889 0.7886 0.6963 0.144 Uiso 1 1 calc R U . . .
C5 C 0.6235(19) 0.5139(7) 0.5119(7) 0.031(3) Uani 1 1 d . . . . .
C6 C 0.446(2) 0.4707(8) 0.5432(9) 0.047(3) Uani 1 1 d . . . . .
H6 H 0.3265 0.4944 0.5732 0.056 Uiso 1 1 calc R U . . .
C7 C 0.441(3) 0.3937(8) 0.5315(9) 0.055(4) Uani 1 1 d . . . . .
H7 H 0.3163 0.3657 0.5520 0.067 Uiso 1 1 calc R U . . .
C8 C 0.618(3) 0.3578(8) 0.4897(9) 0.048(4) Uani 1 1 d . . . . .
H8 H 0.6150 0.3053 0.4814 0.058 Uiso 1 1 calc R U . . .
C9 C 0.801(2) 0.3999(7) 0.4601(8) 0.042(3) Uani 1 1 d . . . . .
H9 H 0.9261 0.3758 0.4343 0.050 Uiso 1 1 calc R U . . .
C10 C 0.798(2) 0.4771(7) 0.4687(8) 0.038(3) Uani 1 1 d . . . . .
H10 H 0.9179 0.5055 0.4448 0.046 Uiso 1 1 calc R U . . .
C11 C 0.703(2) 0.6552(7) 0.4224(7) 0.033(2) Uani 1 1 d . . . . .
C12 C 0.537(3) 0.6501(9) 0.3498(9) 0.062(4) Uani 1 1 d . . . . .
H12 H 0.3989 0.6246 0.3587 0.075 Uiso 1 1 calc R U . . .
C13 C 0.575(3) 0.6824(10) 0.2632(9) 0.068(5) Uani 1 1 d . . . . .
H13 H 0.4605 0.6810 0.2146 0.081 Uiso 1 1 calc R U . . .
C14 C 0.789(3) 0.7174(9) 0.2510(9) 0.057(4) Uani 1 1 d . . . . .
H14 H 0.8218 0.7380 0.1931 0.069 Uiso 1 1 calc R U . . .
C15 C 0.948(3) 0.7210(9) 0.3230(10) 0.063(4) Uani 1 1 d . . . . .
H15 H 1.0888 0.7451 0.3146 0.075 Uiso 1 1 calc R U . . .
C16 C 0.908(2) 0.6904(8) 0.4087(8) 0.046(3) Uani 1 1 d . . . . .
H16 H 1.0209 0.6936 0.4576 0.055 Uiso 1 1 calc R U . . .
P2 P 0.3497(4) 0.55105(15) 0.98618(17) 0.0263(6) Uani 1 1 d . . . . .
O4 O 0.5615(12) 0.5183(5) 0.9501(5) 0.0342(18) Uani 1 1 d . . . . .
O5 O 0.1250(17) 0.4073(5) 0.9288(7) 0.055(2) Uani 1 1 d . . . . .
O6 O -0.2635(15) 0.5083(5) 0.7801(5) 0.0387(19) Uani 1 1 d . . . . .
H6A H -0.3408 0.5175 0.8254 0.058 Uiso 1 1 calc R U . . .
C17 C 0.0984(19) 0.5395(6) 0.9118(7) 0.031(2) Uani 1 1 d . . . . .
H17A H -0.0319 0.5616 0.9422 0.037 Uiso 1 1 calc R U . . .
H17B H 0.1183 0.5679 0.8545 0.037 Uiso 1 1 calc R U . . .
C18 C 0.040(2) 0.4597(6) 0.8863(8) 0.035(3) Uani 1 1 d . . . . .
C19 C -0.112(2) 0.4457(7) 0.8017(7) 0.040(3) Uani 1 1 d . . . . .
H19 H -0.2060 0.4002 0.8119 0.048 Uiso 1 1 calc R U . . .
C20 C 0.028(3) 0.4329(9) 0.7194(9) 0.076(5) Uani 1 1 d . . . . .
H20A H 0.0447 0.3792 0.7093 0.113 Uiso 1 1 calc R U . . .
H20B H 0.1785 0.4555 0.7307 0.113 Uiso 1 1 calc R U . . .
H20C H -0.0485 0.4556 0.6649 0.113 Uiso 1 1 calc R U . . .
C21 C 0.3717(19) 0.6516(6) 0.9997(7) 0.029(2) Uani 1 1 d . . . . .
C22 C 0.558(3) 0.6866(8) 0.9712(11) 0.056(4) Uani 1 1 d . . . . .
H22 H 0.6712 0.6577 0.9436 0.067 Uiso 1 1 calc R U . . .
C23 C 0.593(3) 0.7650(9) 0.9804(13) 0.072(5) Uani 1 1 d . . . . .
H23 H 0.7282 0.7875 0.9609 0.087 Uiso 1 1 calc R U . . .
C24 C 0.430(3) 0.8067(8) 1.0175(9) 0.054(4) Uani 1 1 d . . . . .
H24 H 0.4521 0.8588 1.0252 0.065 Uiso 1 1 calc R U . . .
C25 C 0.232(3) 0.7741(9) 1.0444(12) 0.066(5) Uani 1 1 d . . . . .
H25 H 0.1139 0.8033 1.0682 0.079 Uiso 1 1 calc R U . . .
C26 C 0.210(3) 0.6944(8) 1.0350(11) 0.054(4) Uani 1 1 d . . . . .
H26 H 0.0759 0.6711 1.0545 0.065 Uiso 1 1 calc R U . . .
C27 C 0.299(2) 0.5155(6) 1.1007(7) 0.030(2) Uani 1 1 d . . . . .
C28 C 0.466(2) 0.4738(7) 1.1460(8) 0.046(3) Uani 1 1 d . . . . .
H28 H 0.6057 0.4642 1.1185 0.055 Uiso 1 1 calc R U . . .
C29 C 0.427(3) 0.4460(9) 1.2333(10) 0.065(4) Uani 1 1 d . . . . .
H29 H 0.5396 0.4153 1.2631 0.078 Uiso 1 1 calc R U . . .
C30 C 0.239(3) 0.4605(8) 1.2766(9) 0.055(4) Uani 1 1 d . . . . .
H30 H 0.2237 0.4435 1.3377 0.066 Uiso 1 1 calc R U . . .
C31 C 0.066(3) 0.5010(11) 1.2311(10) 0.070(5) Uani 1 1 d . . . . .
H31 H -0.0716 0.5104 1.2603 0.084 Uiso 1 1 calc R U . . .
C32 C 0.094(2) 0.5276(9) 1.1431(9) 0.063(4) Uani 1 1 d . . . . .
H32 H -0.0254 0.5542 1.1114 0.076 Uiso 1 1 calc R U . . .
H3 H 1.380(16) 0.640(8) 0.707(8) 0.06(4) Uiso 1 1 d D . . . .

loop_
_atom_site_aniso_label
_atom_site_aniso_U_11
_atom_site_aniso_U_22
_atom_site_aniso_U_33
_atom_site_aniso_U_23
_atom_site_aniso_U_13
_atom_site_aniso_U_12
P1 0.0260(14) 0.0346(16) 0.0242(11) 0.0028(11) 0.0046(10) 0.0011(12)
O1 0.024(4) 0.049(5) 0.047(4) 0.012(4) 0.018(3) 0.010(4)
O2 0.074(7) 0.035(5) 0.064(6) 0.001(4) -0.016(5) 0.002(5)
O3 0.042(5) 0.054(6) 0.033(4) 0.007(4) -0.001(4) 0.003(4)
C1 0.030(5) 0.033(6) 0.028(5) 0.002(4) -0.002(4) 0.005(5)
C2 0.048(7) 0.034(6) 0.031(5) -0.002(5) 0.003(5) 0.010(5)
C3 0.086(11) 0.042(8) 0.035(6) -0.007(6) -0.007(7) -0.004(8)
C4 0.138(19) 0.060(11) 0.083(12) -0.008(9) -0.060(12) -0.001(11)
C5 0.032(6) 0.037(7) 0.024(5) 0.006(5) 0.003(4) -0.003(5)
C6 0.036(7) 0.053(9) 0.052(7) 0.006(6) 0.008(6) -0.006(6)
C7 0.066(10) 0.046(9) 0.053(7) 0.003(6) -0.002(7) -0.030(7)
C8 0.073(10) 0.035(8) 0.037(6) -0.010(5) 0.005(6) -0.010(7)
C9 0.047(7) 0.043(8) 0.036(6) -0.011(5) 0.000(5) -0.001(6)
C10 0.038(7) 0.042(7) 0.037(6) -0.001(5) 0.015(5) -0.010(6)
C11 0.031(6) 0.040(7) 0.026(5) -0.007(4) -0.006(4) 0.006(5)
C12 0.076(11) 0.072(11) 0.038(7) 0.013(7) -0.006(7) -0.006(8)
C13 0.072(11) 0.102(13) 0.028(6) 0.005(7) -0.013(6) -0.005(9)
C14 0.067(10) 0.072(11) 0.034(6) 0.016(6) 0.013(6) 0.005(8)
C15 0.059(9) 0.079(11) 0.052(8) 0.025(7) 0.018(7) -0.009(8)
C16 0.039(7) 0.061(8) 0.038(6) 0.012(6) 0.001(5) -0.016(6)
P2 0.0253(14) 0.0303(15) 0.0236(11) 0.0039(11) 0.0042(9) 0.0004(12)
O4 0.015(4) 0.046(5) 0.042(4) 0.010(3) 0.011(3) 0.009(3)
O5 0.065(6) 0.023(4) 0.074(6) 0.011(4) -0.028(5) 0.001(4)
O6 0.042(5) 0.051(5) 0.022(3) 0.001(3) -0.004(3) -0.001(4)
C17 0.040(6) 0.025(6) 0.027(5) -0.008(4) -0.003(4) 0.003(5)
C18 0.042(7) 0.026(6) 0.038(6) 0.009(5) 0.001(5) -0.007(5)
C19 0.065(8) 0.029(6) 0.027(5) -0.001(4) 0.000(5) -0.006(6)
C20 0.141(17) 0.048(9) 0.040(7) -0.003(6) 0.024(9) 0.027(9)
C21 0.032(6) 0.029(6) 0.024(5) 0.004(4) -0.002(4) -0.005(5)
C22 0.046(9) 0.036(8) 0.086(10) 0.002(7) 0.013(8) -0.005(6)
C23 0.074(11) 0.036(9) 0.111(14) 0.013(8) 0.040(10) 0.000(8)
C24 0.076(11) 0.033(8) 0.051(8) -0.002(6) -0.014(7) -0.011(7)
C25 0.075(11) 0.038(8) 0.086(11) -0.037(8) 0.014(9) -0.002(8)
C26 0.047(8) 0.034(8) 0.084(10) -0.020(7) 0.011(7) 0.001(6)
C27 0.036(6) 0.026(6) 0.029(5) 0.008(4) 0.001(4) 0.003(5)
C28 0.041(7) 0.057(8) 0.038(6) 0.000(5) -0.003(5) 0.017(6)
C29 0.092(12) 0.058(10) 0.043(7) 0.015(6) -0.008(8) 0.006(9)
C30 0.067(10) 0.068(10) 0.031(6) 0.014(6) -0.002(6) -0.004(8)
C31 0.041(8) 0.123(14) 0.047(7) 0.018(8) 0.011(6) 0.000(9)
C32 0.032(7) 0.099(13) 0.059(8) 0.044(8) -0.002(6) -0.007(7)

loop_
_atom_type_symbol
_atom_type_description
_atom_type_scat_dispersion_real
_atom_type_scat_dispersion_imag
_atom_type_scat_source
C C 0.0033 0.0016 'International Tables Vol C Tables 4.2.6.8 and 6.1.1.4'
H H 0.0000 0.0000 'International Tables Vol C Tables 4.2.6.8 and 6.1.1.4'
O O 0.0106 0.0060 'International Tables Vol C Tables 4.2.6.8 and 6.1.1.4'
P P 0.1023 0.0942 'International Tables Vol C Tables 4.2.6.8 and 6.1.1.4'

loop_
_geom_angle_atom_site_label_1
_geom_angle_atom_site_label_2
_geom_angle_atom_site_label_3
_geom_angle
_geom_angle_site_symmetry_1
_geom_angle_site_symmetry_3
O1 P1 C5 110.3(5) . .
O1 P1 C11 113.4(5) . .
C5 P1 C11 105.6(5) . .
O1 P1 C1 116.9(5) . .
C5 P1 C1 102.1(5) . .
C11 P1 C1 107.5(5) . .
C3 O3 H3 128(9) . .
C2 C1 P1 116.1(8) . .
C2 C1 H1A 108.3 . .
P1 C1 H1A 108.3 . .
C2 C1 H1B 108.3 . .
P1 C1 H1B 108.3 . .
H1A C1 H1B 107.4 . .
O2 C2 C1 125.3(11) . .
O2 C2 C3 120.8(11) . .
C1 C2 C3 113.9(10) . .
O3 C3 C4 112.3(14) . .
O3 C3 C2 112.2(10) . .
C4 C3 C2 112.2(12) . .
O3 C3 H3A 106.5 . .
C4 C3 H3A 106.5 . .
C2 C3 H3A 106.5 . .
C3 C4 H4A 109.5 . .
C3 C4 H4B 109.5 . .
H4A C4 H4B 109.5 . .
C3 C4 H4C 109.5 . .
H4A C4 H4C 109.5 . .
H4B C4 H4C 109.5 . .
C6 C5 C10 117.8(12) . .
C6 C5 P1 120.1(10) . .
C10 C5 P1 122.0(9) . .
C7 C6 C5 121.6(13) . .
C7 C6 H6 119.2 . .
C5 C6 H6 119.2 . .
C6 C7 C8 119.9(13) . .
C6 C7 H7 120.0 . .
C8 C7 H7 120.0 . .
C7 C8 C9 119.4(13) . .
C7 C8 H8 120.3 . .
C9 C8 H8 120.3 . .
C10 C9 C8 119.8(12) . .
C10 C9 H9 120.1 . .
C8 C9 H9 120.1 . .
C9 C10 C5 121.4(11) . .
C9 C10 H10 119.3 . .
C5 C10 H10 119.3 . .
C16 C11 C12 119.8(12) . .
C16 C11 P1 124.4(8) . .
C12 C11 P1 115.9(10) . .
C11 C12 C13 120.6(15) . .
C11 C12 H12 119.7 . .
C13 C12 H12 119.7 . .
C12 C13 C14 118.1(13) . .
C12 C13 H13 121.0 . .
C14 C13 H13 121.0 . .
C15 C14 C13 119.8(12) . .
C15 C14 H14 120.1 . .
C13 C14 H14 120.1 . .
C14 C15 C16 121.7(13) . .
C14 C15 H15 119.1 . .
C16 C15 H15 119.1 . .
C11 C16 C15 120.0(12) . .
C11 C16 H16 120.0 . .
C15 C16 H16 120.0 . .
O4 P2 C17 114.6(5) . .
O4 P2 C21 111.7(5) . .
C17 P2 C21 103.4(5) . .
O4 P2 C27 111.3(5) . .
C17 P2 C27 109.9(5) . .
C21 P2 C27 105.2(5) . .
C19 O6 H6A 109.5 . .
C18 C17 P2 115.2(8) . .
C18 C17 H17A 108.5 . .
P2 C17 H17A 108.5 . .
C18 C17 H17B 108.5 . .
P2 C17 H17B 108.5 . .
H17A C17 H17B 107.5 . .
O5 C18 C19 119.8(11) . .
O5 C18 C17 121.5(10) . .
C19 C18 C17 118.5(9) . .
O6 C19 C18 112.2(9) . .
O6 C19 C20 107.5(10) . .
C18 C19 C20 110.4(12) . .
O6 C19 H19 108.9 . .
C18 C19 H19 108.9 . .
C20 C19 H19 108.9 . .
C19 C20 H20A 109.5 . .
C19 C20 H20B 109.5 . .
H20A C20 H20B 109.5 . .
C19 C20 H20C 109.5 . .
H20A C20 H20C 109.5 . .
H20B C20 H20C 109.5 . .
C26 C21 C22 117.2(13) . .
C26 C21 P2 124.0(10) . .
C22 C21 P2 118.8(10) . .
C21 C22 C23 123.0(14) . .
C21 C22 H22 118.5 . .
C23 C22 H22 118.5 . .
C24 C23 C22 118.7(15) . .
C24 C23 H23 120.6 . .
C22 C23 H23 120.6 . .
C23 C24 C25 120.6(14) . .
C23 C24 H24 119.7 . .
C25 C24 H24 119.7 . .
C24 C25 C26 117.7(14) . .
C24 C25 H25 121.1 . .
C26 C25 H25 121.1 . .
C21 C26 C25 122.7(14) . .
C21 C26 H26 118.7 . .
C25 C26 H26 118.7 . .
C28 C27 C32 118.8(10) . .
C28 C27 P2 118.8(9) . .
C32 C27 P2 122.4(9) . .
C27 C28 C29 118.8(13) . .
C27 C28 H28 120.6 . .
C29 C28 H28 120.6 . .
C30 C29 C28 123.1(14) . .
C30 C29 H29 118.4 . .
C28 C29 H29 118.4 . .
C29 C30 C31 119.0(12) . .
C29 C30 H30 120.5 . .
C31 C30 H30 120.5 . .
C32 C31 C30 119.8(14) . .
C32 C31 H31 120.1 . .
C30 C31 H31 120.1 . .
C31 C32 C27 120.3(13) . .
C31 C32 H32 119.8 . .
C27 C32 H32 119.8 . .

loop_
_geom_bond_atom_site_label_1
_geom_bond_atom_site_label_2
_geom_bond_distance
_geom_bond_site_symmetry_2
P1 O1 1.499(7) .
P1 C5 1.795(13) .
P1 C11 1.808(11) .
P1 C1 1.815(11) .
O2 C2 1.206(15) .
O3 C3 1.400(17) .
O3 H3 0.95(6) .
C1 C2 1.480(16) .
C1 H1A 0.9800 .
C1 H1B 0.9800 .
C2 C3 1.560(17) .
C3 C4 1.48(2) .
C3 H3A 0.9900 .
C4 H4A 0.9700 .
C4 H4B 0.9700 .
C4 H4C 0.9700 .
C5 C6 1.382(16) .
C5 C10 1.386(16) .
C6 C7 1.38(2) .
C6 H6 0.9400 .
C7 C8 1.38(2) .
C7 H7 0.9400 .
C8 C9 1.387(19) .
C8 H8 0.9400 .
C9 C10 1.376(18) .
C9 H9 0.9400 .
C10 H10 0.9400 .
C11 C16 1.370(16) .
C11 C12 1.386(17) .
C12 C13 1.401(19) .
C12 H12 0.9400 .
C13 C14 1.42(2) .
C13 H13 0.9400 .
C14 C15 1.35(2) .
C14 H14 0.9400 .
C15 C16 1.380(17) .
C15 H15 0.9400 .
C16 H16 0.9400 .
P2 O4 1.484(7) .
P2 C17 1.777(11) .
P2 C21 1.800(12) .
P2 C27 1.805(10) .
O5 C18 1.206(14) .
O6 C19 1.442(15) .
O6 H6A 0.8300 .
C17 C18 1.497(15) .
C17 H17A 0.9800 .
C17 H17B 0.9800 .
C18 C19 1.487(16) .
C19 C20 1.493(17) .
C19 H19 0.9900 .
C20 H20A 0.9700 .
C20 H20B 0.9700 .
C20 H20C 0.9700 .
C21 C26 1.332(17) .
C21 C22 1.335(17) .
C22 C23 1.41(2) .
C22 H22 0.9400 .
C23 C24 1.34(2) .
C23 H23 0.9400 .
C24 C25 1.37(2) .
C24 H24 0.9400 .
C25 C26 1.43(2) .
C25 H25 0.9400 .
C26 H26 0.9400 .
C27 C28 1.359(16) .
C27 C32 1.386(18) .
C28 C29 1.382(18) .
C28 H28 0.9400 .
C29 C30 1.31(2) .
C29 H29 0.9400 .
C30 C31 1.38(2) .
C30 H30 0.9400 .
C31 C32 1.371(18) .
C31 H31 0.9400 .
C32 H32 0.9400 .

loop_
_geom_hbond_atom_site_label_D
_geom_hbond_atom_site_label_H
_geom_hbond_atom_site_label_A
_geom_hbond_distance_DH
_geom_hbond_distance_HA
_geom_hbond_distance_DA
_geom_hbond_angle_DHA
_geom_hbond_site_symmetry_A
O6 H6A O4 0.83 1.91 2.710(10) 160.5 1_455
O3 H3 O1 0.95(6) 2.09(11) 2.757(11) 126(10) 1_655

loop_
_geom_torsion_atom_site_label_1
_geom_torsion_atom_site_label_2
_geom_torsion_atom_site_label_3
_geom_torsion_atom_site_label_4
_geom_torsion
_geom_torsion_site_symmetry_1
_geom_torsion_site_symmetry_2
_geom_torsion_site_symmetry_3
_geom_torsion_site_symmetry_4
O1 P1 C1 C2 -55.2(9) . . . .
C5 P1 C1 C2 -175.6(8) . . . .
C11 P1 C1 C2 73.6(9) . . . .
P1 C1 C2 O2 -15.9(16) . . . .
P1 C1 C2 C3 164.6(9) . . . .
O2 C2 C3 O3 -150.8(12) . . . .
C1 C2 C3 O3 28.7(15) . . . .
O2 C2 C3 C4 -23(2) . . . .
C1 C2 C3 C4 156.3(14) . . . .
O1 P1 C5 C6 -12.7(11) . . . .
C11 P1 C5 C6 -135.6(10) . . . .
C1 P1 C5 C6 112.2(10) . . . .
O1 P1 C5 C10 169.7(9) . . . .
C11 P1 C5 C10 46.8(11) . . . .
C1 P1 C5 C10 -65.5(10) . . . .
C10 C5 C6 C7 -0.6(19) . . . .
P1 C5 C6 C7 -178.3(11) . . . .
C5 C6 C7 C8 2(2) . . . .
C6 C7 C8 C9 0(2) . . . .
C7 C8 C9 C10 -3(2) . . . .
C8 C9 C10 C5 4.2(19) . . . .
C6 C5 C10 C9 -2.3(18) . . . .
P1 C5 C10 C9 175.4(10) . . . .
O1 P1 C11 C16 128.5(11) . . . .
C5 P1 C11 C16 -110.7(12) . . . .
C1 P1 C11 C16 -2.3(13) . . . .
O1 P1 C11 C12 -51.4(12) . . . .
C5 P1 C11 C12 69.4(11) . . . .
C1 P1 C11 C12 177.8(10) . . . .
C16 C11 C12 C13 -2(2) . . . .
P1 C11 C12 C13 178.0(13) . . . .
C11 C12 C13 C14 3(2) . . . .
C12 C13 C14 C15 -2(2) . . . .
C13 C14 C15 C16 1(3) . . . .
C12 C11 C16 C15 1(2) . . . .
P1 C11 C16 C15 -179.3(11) . . . .
C14 C15 C16 C11 0(2) . . . .
O4 P2 C17 C18 56.8(9) . . . .
C21 P2 C17 C18 178.6(8) . . . .
C27 P2 C17 C18 -69.5(9) . . . .
P2 C17 C18 O5 15.7(15) . . . .
P2 C17 C18 C19 -159.2(9) . . . .
O5 C18 C19 O6 158.3(11) . . . .
C17 C18 C19 O6 -26.7(14) . . . .
O5 C18 C19 C20 -81.8(15) . . . .
C17 C18 C19 C20 93.1(13) . . . .
O4 P2 C21 C26 -176.7(11) . . . .
C17 P2 C21 C26 59.5(12) . . . .
C27 P2 C21 C26 -55.8(12) . . . .
O4 P2 C21 C22 4.8(12) . . . .
C17 P2 C21 C22 -119.0(11) . . . .
C27 P2 C21 C22 125.7(11) . . . .
C26 C21 C22 C23 3(2) . . . .
P2 C21 C22 C23 -178.8(13) . . . .
C21 C22 C23 C24 -2(3) . . . .
C22 C23 C24 C25 -1(3) . . . .
C23 C24 C25 C26 3(3) . . . .
C22 C21 C26 C25 -1(2) . . . .
P2 C21 C26 C25 -179.6(13) . . . .
C24 C25 C26 C21 -1(3) . . . .
O4 P2 C27 C28 9.3(12) . . . .
C17 P2 C27 C28 137.4(10) . . . .
C21 P2 C27 C28 -111.9(10) . . . .
O4 P2 C27 C32 -169.2(11) . . . .
C17 P2 C27 C32 -41.1(13) . . . .
C21 P2 C27 C32 69.6(12) . . . .
C32 C27 C28 C29 -1(2) . . . .
P2 C27 C28 C29 -179.4(11) . . . .
C27 C28 C29 C30 -3(2) . . . .
C28 C29 C30 C31 5(3) . . . .
C29 C30 C31 C32 -2(3) . . . .
C30 C31 C32 C27 -2(3) . . . .
C28 C27 C32 C31 3(2) . . . .
P2 C27 C32 C31 -178.4(13) . . . .
